data_2214933
loop_
_publ_author_name
'Sui, Yan'
'Fang, Xiao-Niu'
'Yuan, Ming-Wen'

_publ_section_title
{6,6'-Dimethoxy-2,2'-[ethane-1,2-diylbis(nitrilomethylidyne)]diphenolato}methanol-\m-nitrato-dinitratopraseodymium(III)zinc(II)
_journal_coeditor_code AT2355
_journal_issue 9
_journal_name_full 'Acta Crystallographica Section E'
_journal_page_first m2275
_journal_page_last m2276
_journal_paper_doi 10.1107/S1600536807037488
_journal_volume 63
_journal_year 2007
_chemical_formula_iupac '[Pr Zn (C18 H18 N2 O4) (N O3)3 (C H4 O)]'
_chemical_formula_moiety 'C19 H22 N5 O14 Pr Zn'
_chemical_formula_sum 'C19 H22 N5 O14 Pr Zn'
_chemical_formula_weight 750.70
_chemical_name_common
;
{6,6'-Dimethoxy-2,2'-[ethane-1,2-diylbis(nitrilomethylidyne)]diphenolato}
(hydroxido)-\m-nitrato-dinitratopraseodymium(III)zinc(II)
;
_chemical_name_systematic
;
{6,6'-dimethoxy-2,2'-[ethane-1,2-diylbis(nitrilomethylidyne)]diphenolato-\
1\k^4^O^1^,<i>O</i>^1'^,<i>O</i>^6^,<i>O</i>^6'^:2\k^4^O^1^,<i>N</i>,\
<i>N</i>',<i>O</i>^1'^)(methanol-1\kO)-\m-nitrato-1:2\k^2^O:<i>O</i>'-\
dinitrato-1\k^4^O,<i>O</i>'-praseodymium(III)zinc(II)
;
_space_group_IT_number 14
_symmetry_cell_setting monoclinic
_symmetry_space_group_name_Hall '-P 2yn'
_symmetry_space_group_name_H-M 'P 1 21/n 1'
_atom_sites_solution_hydrogens geom
_atom_sites_solution_primary direct
_atom_sites_solution_secondary difmap
_audit_creation_method SHELXL97
_cell_angle_alpha 90.00
_cell_angle_beta 91.6290(10)
_cell_angle_gamma 90.00
_cell_formula_units_Z 4
_cell_length_a 9.6011(4)
_cell_length_b 13.8046(5)
_cell_length_c 20.0375(7)
_cell_measurement_reflns_used 6083
_cell_measurement_temperature 293(2)
_cell_measurement_theta_max 28.26
_cell_measurement_theta_min 1.79
_cell_volume 2654.68(17)
_computing_cell_refinement APEX2
_computing_data_collection 'APEX2 (Bruker, 2004)'
_computing_data_reduction APEX2
_computing_molecular_graphics APEX2
_computing_publication_material 'APEX2 and publCIF (Westrip, 2007)'
_computing_structure_refinement 'SHELXL97 (Sheldrick, 1997)'
_computing_structure_solution 'SHELXS97 (Sheldrick, 1997)'
_diffrn_ambient_temperature 293(2)
_diffrn_measured_fraction_theta_full 0.969
_diffrn_measured_fraction_theta_max 0.969
_diffrn_measurement_device_type 'Bruker APEXII area-detector'
_diffrn_measurement_method '\f and \w'
_diffrn_radiation_monochromator graphite
_diffrn_radiation_source 'fine-focus sealed tube'
_diffrn_radiation_type MoK\a
_diffrn_radiation_wavelength 0.71073
_diffrn_reflns_av_R_equivalents 0.0203
_diffrn_reflns_av_sigmaI/netI 0.0224
_diffrn_reflns_limit_h_max 12
_diffrn_reflns_limit_h_min -12
_diffrn_reflns_limit_k_max 18
_diffrn_reflns_limit_k_min -18
_diffrn_reflns_limit_l_max 26
_diffrn_reflns_limit_l_min -26
_diffrn_reflns_number 19675
_diffrn_reflns_theta_full 28.26
_diffrn_reflns_theta_max 28.26
_diffrn_reflns_theta_min 1.79
_exptl_absorpt_coefficient_mu 2.794
_exptl_absorpt_correction_T_max 0.6793
_exptl_absorpt_correction_T_min 0.4878
_exptl_absorpt_correction_type multi-scan
_exptl_absorpt_process_details '(SADABS; Bruker, 2004)'
_exptl_crystal_colour yellow
_exptl_crystal_density_diffrn 1.878
_exptl_crystal_density_method 'not measured'
_exptl_crystal_description block
_exptl_crystal_F_000 1488
_exptl_crystal_size_max 0.30
_exptl_crystal_size_mid 0.22
_exptl_crystal_size_min 0.15
_refine_diff_density_max 0.736
_refine_diff_density_min -0.704
_refine_ls_extinction_method none
_refine_ls_goodness_of_fit_ref 1.003
_refine_ls_hydrogen_treatment mixed
_refine_ls_matrix_type full
_refine_ls_number_parameters 367
_refine_ls_number_reflns 6372
_refine_ls_number_restraints 5
_refine_ls_restrained_S_all 1.008
_refine_ls_R_factor_all 0.0302
_refine_ls_R_factor_gt 0.0252
_refine_ls_shift/su_max 0.001
_refine_ls_shift/su_mean 0.000
_refine_ls_structure_factor_coef Fsqd
_refine_ls_weighting_details 'calc w = 1/[\s^2^(Fo^2^)+(0.0512P)^2^+0.717P] where P=(Fo^2^+2Fc^2^)/3'
_refine_ls_weighting_scheme calc
_refine_ls_wR_factor_gt 0.0746
_refine_ls_wR_factor_ref 0.0761
_reflns_number_gt 5465
_reflns_number_total 6372
_reflns_threshold_expression I>2\s(I)
_cod_data_source_file at2355.cif
_cod_data_source_block I
_cod_original_sg_symbol_H-M 'P 21/n'
_cod_database_code 2214933
_cod_database_fobs_code 2214933

loop_
_symmetry_equiv_pos_as_xyz
'x, y, z'
'-x+1/2, y+1/2, -z+1/2'
'-x, -y, -z'
'x-1/2, -y-1/2, z-1/2'

loop_
_atom_site_type_symbol
_atom_site_label
_atom_site_fract_x
_atom_site_fract_y
_atom_site_fract_z
_atom_site_U_iso_or_equiv
_atom_site_adp_type
_atom_site_calc_flag
_atom_site_refinement_flags
_atom_site_occupancy
. . . . . . . . . .

loop_
_cod_entry_issue_id
_cod_entry_issue_origin
_cod_entry_issue_severity
_cod_entry_issue_description
_cod_entry_issue_author
_cod_entry_issue_date
1 original retraction
;
    This file does not describe any real compound and was retracted by
    the authors. The previously deposited coordinates can be reviewed
    in older revisions of this file or in the COD Subversion
    repository, svn://www.crystallography.net/cod/retracted/.

    The precise reasons for the retraction and other circumstances are
    extensively discussed in the Acta Cryst. E editorial:

    William T. A. Harrison, Jim Simpson and Matthias Weil, Acta
    Cryst. E 66 (2010) e1--e2

    http://journals.iucr.org/e/issues/2010/01/00/me0406/index.html
    http://journals.iucr.org/e/issues/2010/01/00/me0406/me0406.pdf
    doi:10.1107/S1600536809051757
    (http://dx.doi.org/10.1107/S1600536809051757)
;
'Saulius Gra\<zulis' 2010-03-20
